data_7007428
loop_
_publ_author_name
'Andrews, Philip C.'
'Deacon, Glen B.'
'Junk, Peter C.'
'Kumar, Ish'
'Silberstein, Morry'

_publ_section_title
;
 Synthetic and structural comparisons of bismuth(III) carboxylates
 synthesised under solvent-free and reflux conditions.
;
_journal_issue 40
_journal_name_full 'Dalton transactions (Cambridge, England : 2003)'
_journal_page_first 4852
_journal_page_last 4858
_journal_paper_doi 10.1039/b605002f
_journal_year 2006
_chemical_formula_sum 'C18 H13 Bi N2 O4'
_chemical_formula_weight 530.28
_chemical_name_common X-Seed
_chemical_name_systematic
;
?
;
_space_group_IT_number 114
_symmetry_cell_setting tetragonal
_symmetry_space_group_name_Hall 'P -4 2n'
_symmetry_space_group_name_H-M 'P -4 21 c'
_atom_sites_solution_hydrogens geom
_atom_sites_solution_primary direct
_atom_sites_solution_secondary difmap
_audit_creation_method SHELXL-97
_cell_angle_alpha 90.000(3)
_cell_angle_beta 90.000(3)
_cell_angle_gamma 90.000(3)
_cell_formula_units_Z 8
_cell_length_a 16.632(2)
_cell_length_b 16.632(2)
_cell_length_c 12.929(3)
_cell_measurement_temperature 123(2)
_cell_volume 3576.5(10)
_computing_cell_refinement DENZO-SMN
_computing_data_collection 'Nonius Collect'
_computing_data_reduction Nonius
_computing_molecular_graphics 'X-Seed / POV-Ray'
_computing_publication_material 'Microsoft Office 2000'
_computing_structure_refinement 'SHELXL-97 (Sheldrick, 1997)'
_computing_structure_solution 'SHELXS-97 (Sheldrick, 1990)'
_diffrn_ambient_temperature 123(2)
_diffrn_measured_fraction_theta_full 0.995
_diffrn_measured_fraction_theta_max 0.995
_diffrn_measurement_device_type 'Nonius Kappa CCD'
_diffrn_measurement_method 'psi and omega scans'
_diffrn_radiation_monochromator graphite
_diffrn_radiation_source 'fine-focus sealed tube'
_diffrn_radiation_type MoK\a
_diffrn_radiation_wavelength 0.71073
_diffrn_reflns_av_R_equivalents 0.0818
_diffrn_reflns_av_sigmaI/netI 0.0477
_diffrn_reflns_limit_h_max 22
_diffrn_reflns_limit_h_min -22
_diffrn_reflns_limit_k_max 22
_diffrn_reflns_limit_k_min -22
_diffrn_reflns_limit_l_max 17
_diffrn_reflns_limit_l_min -17
_diffrn_reflns_number 47125
_diffrn_reflns_theta_full 28.29
_diffrn_reflns_theta_max 28.29
_diffrn_reflns_theta_min 3.46
_exptl_absorpt_coefficient_mu 9.883
_exptl_absorpt_correction_T_max 0.3187
_exptl_absorpt_correction_T_min 0.2425
_exptl_absorpt_correction_type empirical
_exptl_absorpt_process_details 'part of the DENZO-SMN package'
_exptl_crystal_density_diffrn 1.970
_exptl_crystal_density_method 'not measured'
_exptl_crystal_F_000 2000
_exptl_crystal_size_max 0.20
_exptl_crystal_size_mid 0.16
_exptl_crystal_size_min 0.15
_refine_diff_density_max 0.731
_refine_diff_density_min -0.846
_refine_diff_density_rms 0.146
_refine_ls_abs_structure_details 'Flack H D (1983), Acta Cryst. A39, 876-881'
_refine_ls_abs_structure_Flack 0.277(7)
_refine_ls_extinction_method none
_refine_ls_goodness_of_fit_ref 1.044
_refine_ls_hydrogen_treatment constr
_refine_ls_matrix_type full
_refine_ls_number_parameters 227
_refine_ls_number_reflns 4425
_refine_ls_number_restraints 0
_refine_ls_restrained_S_all 1.044
_refine_ls_R_factor_all 0.0433
_refine_ls_R_factor_gt 0.0268
_refine_ls_shift/su_max 0.002
_refine_ls_shift/su_mean 0.000
_refine_ls_structure_factor_coef Fsqd
_refine_ls_weighting_details 'calc w=1/[\s^2^(Fo^2^)+(0.0093P)^2^+3.0331P] where P=(Fo^2^+2Fc^2^)/3'
_refine_ls_weighting_scheme calc
_refine_ls_wR_factor_gt 0.0354
_refine_ls_wR_factor_ref 0.0400
_reflns_number_gt 3804
_reflns_number_total 4425
_reflns_threshold_expression >2sigma(I)
_cod_data_source_file b605002f.txt
_cod_data_source_block C:\bish5.CIF
_cod_original_sg_symbol_H-M P-421c
_cod_database_code 7007428

loop_
_symmetry_equiv_pos_as_xyz
'x, y, z'
'y, -x, -z'
'-x, -y, z'
'-y, x, -z'
'x+1/2, -y+1/2, -z+1/2'
'-x+1/2, y+1/2, -z+1/2'
'-y+1/2, -x+1/2, z+1/2'
'y+1/2, x+1/2, z+1/2'

loop_
_atom_site_label
_atom_site_type_symbol
_atom_site_fract_x
_atom_site_fract_y
_atom_site_fract_z
_atom_site_U_iso_or_equiv
_atom_site_adp_type
_atom_site_occupancy
_atom_site_symmetry_multiplicity
_atom_site_calc_flag
_atom_site_refinement_flags
_atom_site_disorder_assembly
_atom_site_disorder_group
Bi1 Bi 0.113598(9) 0.903074(9) 0.157526(13) 0.01681(5) Uani 1 1 d . . .
O1 O 0.1366(2) 1.01894(19) 0.0427(2) 0.0243(8) Uani 1 1 d . . .
O2 O 0.14661(18) 1.15117(18) 0.0151(2) 0.0203(7) Uani 1 1 d . . .
O3 O 0.09559(19) 0.86874(15) 0.3317(2) 0.0232(7) Uani 1 1 d . . .
O4 O 0.0613(2) 0.77247(19) 0.4437(2) 0.0298(8) Uani 1 1 d . . .
N1 N 0.1154(2) 1.0401(2) 0.2474(3) 0.0180(9) Uani 1 1 d . . .
N2 N 0.1356(2) 0.7560(2) 0.1884(3) 0.0190(9) Uani 1 1 d . . .
C1 C 0.1371(2) 1.0896(3) 0.0741(3) 0.0195(10) Uani 1 1 d . . .
C2 C 0.1261(2) 1.1055(3) 0.1882(3) 0.0173(9) Uani 1 1 d . . .
C3 C 0.1264(3) 1.1829(3) 0.2264(4) 0.0230(11) Uani 1 1 d . . .
H3 H 0.1341 1.2275 0.1816 0.028 Uiso 1 1 calc R . .
C4 C 0.1150(3) 1.1941(3) 0.3324(4) 0.0267(10) Uani 1 1 d . . .
H4 H 0.1148 1.2466 0.3614 0.032 Uiso 1 1 calc R . .
C5 C 0.1041(3) 1.1280(3) 0.3938(3) 0.0248(11) Uani 1 1 d . . .
H5 H 0.0964 1.1340 0.4661 0.030 Uiso 1 1 calc R . .
C6 C 0.1045(3) 1.0520(2) 0.3494(4) 0.0206(9) Uani 1 1 d . . .
H6 H 0.0967 1.0066 0.3928 0.025 Uiso 1 1 calc R . .
C7 C 0.0896(3) 0.7950(3) 0.3612(4) 0.0239(11) Uani 1 1 d . . .
C8 C 0.1217(3) 0.7322(3) 0.2860(4) 0.0175(10) Uani 1 1 d . . .
C9 C 0.1370(3) 0.6544(3) 0.3188(4) 0.0234(12) Uani 1 1 d . . .
H9 H 0.1260 0.6386 0.3880 0.028 Uiso 1 1 calc R . .
C10 C 0.1686(3) 0.6005(3) 0.2489(4) 0.0267(11) Uani 1 1 d . . .
H10 H 0.1814 0.5473 0.2701 0.032 Uiso 1 1 calc R . .
C11 C 0.1816(3) 0.6241(3) 0.1480(4) 0.0263(11) Uani 1 1 d . . .
H11 H 0.2018 0.5871 0.0984 0.032 Uiso 1 1 calc R . .
C12 C 0.1644(3) 0.7029(3) 0.1202(4) 0.0250(12) Uani 1 1 d . . .
H12 H 0.1734 0.7195 0.0509 0.030 Uiso 1 1 calc R . .
C13 C 0.2473(2) 0.9047(2) 0.1824(3) 0.0182(10) Uani 1 1 d . . .
C14 C 0.2800(3) 0.8931(3) 0.2803(4) 0.0254(11) Uani 1 1 d . . .
H14 H 0.2454 0.8831 0.3375 0.030 Uiso 1 1 calc R . .
C15 C 0.3629(3) 0.8961(3) 0.2954(4) 0.0351(13) Uani 1 1 d . . .
H15 H 0.3844 0.8890 0.3629 0.042 Uiso 1 1 calc R . .
C16 C 0.4140(3) 0.9091(3) 0.2136(5) 0.0358(13) Uani 1 1 d . . .
H16 H 0.4705 0.9105 0.2244 0.043 Uiso 1 1 calc R . .
C17 C 0.3829(3) 0.9203(3) 0.1157(4) 0.0384(14) Uani 1 1 d . . .
H17 H 0.4180 0.9296 0.0590 0.046 Uiso 1 1 calc R . .
C18 C 0.2997(3) 0.9177(3) 0.0998(4) 0.0275(12) Uani 1 1 d . . .
H18 H 0.2786 0.9249 0.0321 0.033 Uiso 1 1 calc R . .

loop_
_atom_site_aniso_label
_atom_site_aniso_U_11
_atom_site_aniso_U_22
_atom_site_aniso_U_33
_atom_site_aniso_U_23
_atom_site_aniso_U_13
_atom_site_aniso_U_12
Bi1 0.01972(9) 0.01608(8) 0.01462(6) -0.00043(8) -0.00242(9) 0.00086(6)
O1 0.036(2) 0.0197(19) 0.0167(17) -0.0006(15) -0.0018(16) 0.0041(15)
O2 0.0246(19) 0.0193(18) 0.0169(15) 0.0052(15) -0.0026(14) -0.0004(14)
O3 0.0376(18) 0.0152(15) 0.0168(15) 0.0003(14) 0.0049(19) -0.0025(15)
O4 0.044(2) 0.0262(19) 0.0191(19) 0.0014(15) 0.0057(16) 0.0029(16)
N1 0.022(2) 0.015(2) 0.016(2) 0.0011(16) -0.0025(18) 0.0044(19)
N2 0.021(2) 0.0142(19) 0.022(2) 0.0011(16) 0.0018(16) 0.0006(16)
C1 0.010(2) 0.026(3) 0.022(2) 0.005(2) -0.0026(19) 0.004(2)
C2 0.015(2) 0.019(2) 0.018(2) 0.0036(19) -0.0014(16) 0.003(2)
C3 0.027(3) 0.017(2) 0.025(3) 0.004(2) -0.004(2) 0.003(2)
C4 0.041(3) 0.017(2) 0.022(2) -0.006(2) -0.003(3) 0.003(2)
C5 0.027(3) 0.031(3) 0.017(2) -0.0020(19) -0.004(2) 0.007(2)
C6 0.024(2) 0.018(2) 0.019(2) 0.003(2) 0.000(3) 0.0043(19)
C7 0.027(3) 0.023(2) 0.022(3) 0.001(2) 0.000(2) -0.001(2)
C8 0.013(2) 0.017(2) 0.023(3) -0.0009(19) -0.003(2) -0.0021(19)
C9 0.022(3) 0.019(2) 0.029(3) 0.007(2) -0.004(2) 0.0038(18)
C10 0.026(3) 0.020(3) 0.035(3) 0.002(2) -0.002(2) 0.006(2)
C11 0.024(2) 0.020(2) 0.035(3) -0.006(3) 0.005(3) 0.0023(18)
C12 0.026(3) 0.021(3) 0.029(3) -0.005(2) 0.005(2) -0.002(2)
C13 0.022(2) 0.010(2) 0.022(3) -0.0019(19) -0.0035(18) 0.0000(19)
C14 0.033(3) 0.017(3) 0.026(3) 0.007(2) -0.008(2) -0.004(2)
C15 0.040(3) 0.021(3) 0.044(3) 0.004(3) -0.021(3) 0.000(2)
C16 0.022(3) 0.027(3) 0.059(4) -0.010(3) -0.013(3) 0.003(2)
C17 0.025(3) 0.037(3) 0.053(3) -0.019(3) 0.009(3) -0.003(3)
C18 0.029(3) 0.025(3) 0.028(3) -0.006(2) -0.005(2) 0.002(2)

loop_
_atom_type_symbol
_atom_type_description
_atom_type_scat_dispersion_real
_atom_type_scat_dispersion_imag
_atom_type_scat_source
C C 0.0033 0.0016 'International Tables Vol C Tables 4.2.6.8 and 6.1.1.4'
H H 0.0000 0.0000 'International Tables Vol C Tables 4.2.6.8 and 6.1.1.4'
Bi Bi -4.1077 10.2566 'International Tables Vol C Tables 4.2.6.8 and 6.1.1.4'
N N 0.0061 0.0033 'International Tables Vol C Tables 4.2.6.8 and 6.1.1.4'
O O 0.0106 0.0060 'International Tables Vol C Tables 4.2.6.8 and 6.1.1.4'

loop_
_geom_angle_atom_site_label_1
_geom_angle_atom_site_label_2
_geom_angle_atom_site_label_3
_geom_angle
_geom_angle_site_symmetry_1
_geom_angle_site_symmetry_3
_geom_angle_publ_flag
C13 Bi1 O3 89.53(13) . . ?
C13 Bi1 O2 83.26(13) . 2_465 ?
O3 Bi1 O2 145.34(10) . 2_465 ?
C13 Bi1 O1 85.60(13) . . ?
O3 Bi1 O1 142.21(10) . . ?
O2 Bi1 O1 71.13(10) 2_465 . ?
C13 Bi1 N2 81.04(14) . . ?
O3 Bi1 N2 68.11(10) . . ?
O2 Bi1 N2 77.28(11) 2_465 . ?
O1 Bi1 N2 146.88(11) . . ?
C13 Bi1 N1 85.01(14) . . ?
O3 Bi1 N1 77.41(10) . . ?
O2 Bi1 N1 135.10(11) 2_465 . ?
O1 Bi1 N1 64.85(11) . . ?
N2 Bi1 N1 142.71(11) . . ?
C1 O1 Bi1 123.0(3) . . ?
C1 O2 Bi1 107.1(3) . 4_665 ?
C7 O3 Bi1 121.8(3) . . ?
C6 N1 C2 117.2(4) . . ?
C6 N1 Bi1 125.1(3) . . ?
C2 N1 Bi1 117.7(3) . . ?
C12 N2 C8 119.2(4) . . ?
C12 N2 Bi1 126.3(3) . . ?
C8 N2 Bi1 114.4(3) . . ?
O1 C1 O2 124.0(4) . . ?
O1 C1 C2 118.9(4) . . ?
O2 C1 C2 117.1(4) . . ?
N1 C2 C3 123.6(4) . . ?
N1 C2 C1 115.6(4) . . ?
C3 C2 C1 120.9(4) . . ?
C2 C3 C4 118.4(4) . . ?
C5 C4 C3 118.7(4) . . ?
C4 C5 C6 119.5(4) . . ?
N1 C6 C5 122.6(4) . . ?
O4 C7 O3 125.4(4) . . ?
O4 C7 C8 118.7(4) . . ?
O3 C7 C8 115.9(4) . . ?
N2 C8 C9 122.1(4) . . ?
N2 C8 C7 117.2(4) . . ?
C9 C8 C7 120.7(4) . . ?
C10 C9 C8 118.6(4) . . ?
C9 C10 C11 119.6(4) . . ?
C10 C11 C12 118.7(5) . . ?
N2 C12 C11 121.8(5) . . ?
C14 C13 C18 118.4(4) . . ?
C14 C13 Bi1 121.0(3) . . ?
C18 C13 Bi1 120.7(3) . . ?
C13 C14 C15 120.6(5) . . ?
C16 C15 C14 120.7(5) . . ?
C15 C16 C17 119.7(5) . . ?
C16 C17 C18 120.1(5) . . ?
C13 C18 C17 120.6(5) . . ?

loop_
_geom_bond_atom_site_label_1
_geom_bond_atom_site_label_2
_geom_bond_distance
_geom_bond_site_symmetry_2
_geom_bond_publ_flag
Bi1 C13 2.247(4) . ?
Bi1 O3 2.342(3) . ?
Bi1 O2 2.461(3) 2_465 ?
Bi1 O1 2.462(3) . ?
Bi1 N2 2.506(4) . ?
Bi1 N1 2.559(4) . ?
O1 C1 1.244(6) . ?
O2 C1 1.286(6) . ?
O2 Bi1 2.461(3) 4_665 ?
O3 C7 1.288(5) . ?
O4 C7 1.225(5) . ?
N1 C6 1.346(6) . ?
N1 C2 1.343(5) . ?
N2 C12 1.338(5) . ?
N2 C8 1.342(6) . ?
C1 C2 1.509(6) . ?
C2 C3 1.378(6) . ?
C3 C4 1.397(7) . ?
C4 C5 1.368(6) . ?
C5 C6 1.388(6) . ?
C7 C8 1.523(6) . ?
C8 C9 1.384(6) . ?
C9 C10 1.377(6) . ?
C10 C11 1.380(7) . ?
C11 C12 1.388(6) . ?
C13 C14 1.391(6) . ?
C13 C18 1.395(6) . ?
C14 C15 1.395(7) . ?
C15 C16 1.374(7) . ?
C16 C17 1.381(7) . ?
C17 C18 1.400(7) . ?
